data_7229727
loop_
_publ_author_name
'Konarev, Dmitri V.'
'Kuzmin, Alexey V.'
'Khasanov, Salavat S.'
'Batov, Mikhail S.'
'Otsuka, Akihiro'
'Yamochi, Hideki'
'Kitagawa, Hiroshi'
'Lyubovskaya, Rimma N.'

_publ_section_title
;
 Salts with titanyl and vanadyl phthalocyanine radical anions. Molecular
 design and effect of cations on the structure and magnetic and optical
 properties
;
_journal_issue 4
_journal_name_full CrystEngComm
_journal_page_first 385
_journal_paper_doi 10.1039/C7CE01918A
_journal_volume 20
_journal_year 2018
_chemical_compound_source no
_chemical_formula_moiety 'C32 H16 N8 O Ti, 2(C7 H15 N2), I'
_chemical_formula_sum 'C46 H46 I N12 O Ti'
_chemical_formula_weight 957.75
_chemical_melting_point ?
_chemical_name_common no
_chemical_name_systematic 'salt of titanyl phthalocyanine with two N-methyldiazabicyclooctanium cations and iodine anion'
_chemical_properties_physical Air-sensitive,Oxygen-sensitive
_space_group_crystal_system monoclinic
_space_group_IT_number 14
_space_group_name_Hall '-P 2ybc'
_space_group_name_H-M_alt 'P 1 21/c 1'
_symmetry_space_group_name_Hall '-P 2ybc'
_symmetry_space_group_name_H-M 'P 1 21/c 1'
_atom_sites_solution_hydrogens geom
_atom_sites_solution_primary direct
_audit_creation_date 2017-03-23
_audit_creation_method
;
Olex2 1.2-alpha
(compiled 2017.03.22 svn.r3403 for OlexSys, GUI svn.r5332)
;
_audit_update_record
;
2017-10-23 deposited with the CCDC.
2017-12-13 downloaded from the CCDC.
;
_cell_angle_alpha 90
_cell_angle_beta 91.733(5)
_cell_angle_gamma 90
_cell_formula_units_Z 4
_cell_length_a 12.5787(7)
_cell_length_b 13.0731(5)
_cell_length_c 25.4452(17)
_cell_measurement_reflns_used 18294
_cell_measurement_temperature 130.00(14)
_cell_measurement_theta_max 29.0490
_cell_measurement_theta_min 1.6320
_cell_volume 4182.4(4)
_computing_cell_refinement 'CrysAlisPro 1.171.38.43 (Rigaku OD, 2015)'
_computing_data_collection 'CrysAlisPro 1.171.38.43 (Rigaku OD, 2015)'
_computing_data_reduction 'CrysAlisPro 1.171.38.43 (Rigaku OD, 2015)'
_computing_molecular_graphics 'Olex2 (Dolomanov et al., 2009)'
_computing_publication_material 'Olex2 (Dolomanov et al., 2009)'
_computing_structure_refinement 'ShelXL (Sheldrick, 2015)'
_computing_structure_solution 'SIR2004 (Burla et al., 2007)'
_diffrn_ambient_environment N~2~
_diffrn_ambient_temperature 130.00(14)
_diffrn_detector 'CCD plate'
_diffrn_detector_area_resol_mean 5.2283
_diffrn_detector_type AtlasS2
_diffrn_measured_fraction_theta_full 0.994
_diffrn_measured_fraction_theta_max 0.895
_diffrn_measurement_details
;
List of Runs (angles in degrees, time in seconds):

  # Type    Start    End  Width  t~exp~   \w     \q     \k     \f   Frames
#--------------------------------------------------------------------------
  1  \w    -37.00  29.00   1.00   50.00    --  -12.20  37.00  60.00   66
  2  \w    -33.00  -7.00   1.00   50.00    --  -12.20 -37.00 -90.00   26
  3  \w    -61.00  12.00   1.00   50.00    --  -12.20 -37.00  30.00   73
  4  \w    -14.00  13.00   1.00   50.00    --  -12.20 -57.00 -30.00   27
  5  \w     -3.00  23.00   1.00   50.00    --   11.89 -37.00-150.00   26
  6  \w    -27.00  -1.00   1.00   50.00    --  -12.20 -57.00   0.00   26
  7  \w     35.00  69.00   1.00   50.00    --  -12.20  19.00 -30.00   34
  8  \w    -40.00  10.00   1.00   50.00    --  -12.20 -57.00 120.00   50
  9  \w    -80.00 -54.00   1.00   50.00    --  -12.20 -37.00-150.00   26
 10  \w     34.00  61.00   1.00   50.00    --  -12.20  19.00 120.00   27
 11  \w    -85.00   9.00   1.00   50.00    --  -12.20 -57.00-120.00   94
;
_diffrn_measurement_device 'four-circle diffractometer'
_diffrn_measurement_device_type 'Xcalibur, AtlasS2, Gemini'
_diffrn_measurement_method '\w scans'
_diffrn_orient_matrix_type 'CrysAlisPro convention (1999,Acta A55,543-557)'
_diffrn_orient_matrix_UB_11 -0.0290920000
_diffrn_orient_matrix_UB_12 0.0024691000
_diffrn_orient_matrix_UB_13 -0.0243004000
_diffrn_orient_matrix_UB_21 0.0467852000
_diffrn_orient_matrix_UB_22 -0.0121765000
_diffrn_orient_matrix_UB_23 -0.0135124000
_diffrn_orient_matrix_UB_31 -0.0121176000
_diffrn_orient_matrix_UB_32 -0.0528522000
_diffrn_orient_matrix_UB_33 0.0019681000
_diffrn_radiation_monochromator graphite
_diffrn_radiation_probe x-ray
_diffrn_radiation_type MoK\a
_diffrn_radiation_wavelength 0.71073
_diffrn_reflns_av_R_equivalents 0.0385
_diffrn_reflns_av_unetI/netI 0.0396
_diffrn_reflns_Laue_measured_fraction_full 0.994
_diffrn_reflns_Laue_measured_fraction_max 0.895
_diffrn_reflns_limit_h_max 17
_diffrn_reflns_limit_h_min -17
_diffrn_reflns_limit_k_max 18
_diffrn_reflns_limit_k_min -15
_diffrn_reflns_limit_l_max 33
_diffrn_reflns_limit_l_min -35
_diffrn_reflns_number 50066
_diffrn_reflns_point_group_measured_fraction_full 0.994
_diffrn_reflns_point_group_measured_fraction_max 0.895
_diffrn_reflns_theta_full 26.000
_diffrn_reflns_theta_max 29.624
_diffrn_reflns_theta_min 1.601
_diffrn_source 'fine-focus sealed X-ray tube'
_diffrn_source_type 'Enhance (Mo) X-ray Source'
_exptl_absorpt_coefficient_mu 0.996
_exptl_absorpt_correction_T_max 0.912
_exptl_absorpt_correction_T_min 0.809
_exptl_absorpt_correction_type analytical
_exptl_absorpt_process_details
;
CrysAlisPro 1.171.38.43 (Rigaku Oxford Diffraction, 2015)
Analytical numeric absorption correction using a multifaceted crystal
model based on expressions derived by R.C. Clark & J.S. Reid.
(Clark, R. C. & Reid, J. S. (1995). Acta Cryst. A51, 887-897)
Empirical absorption correction using spherical harmonics,
implemented in SCALE3 ABSPACK scaling algorithm.
;
_exptl_crystal_colour 'metallic dark black'
_exptl_crystal_colour_lustre metallic
_exptl_crystal_colour_modifier dark
_exptl_crystal_colour_primary black
_exptl_crystal_density_diffrn 1.521
_exptl_crystal_description block
_exptl_crystal_F_000 1956
_exptl_crystal_preparation 'Magnetic properties'
_exptl_crystal_recrystallization_method 'Re-crystallisation from solvent: hexane/dichlorobenzene'
_exptl_crystal_size_max 0.208
_exptl_crystal_size_mid 0.204
_exptl_crystal_size_min 0.085
_refine_diff_density_max 1.332
_refine_diff_density_min -0.903
_refine_diff_density_rms 0.092
_refine_ls_extinction_method none
_refine_ls_goodness_of_fit_ref 1.102
_refine_ls_hydrogen_treatment constr
_refine_ls_matrix_type full
_refine_ls_number_parameters 552
_refine_ls_number_reflns 10563
_refine_ls_number_restraints 0
_refine_ls_restrained_S_all 1.102
_refine_ls_R_factor_all 0.0664
_refine_ls_R_factor_gt 0.0485
_refine_ls_shift/su_max 0.001
_refine_ls_shift/su_mean 0.000
_refine_ls_structure_factor_coef Fsqd
_refine_ls_weighting_details 'w=1/[\s^2^(Fo^2^)+(0.0287P)^2^+7.5995P] where P=(Fo^2^+2Fc^2^)/3'
_refine_ls_weighting_scheme calc
_refine_ls_wR_factor_gt 0.0943
_refine_ls_wR_factor_ref 0.1006
_reflns_Friedel_coverage 0.000
_reflns_number_gt 8487
_reflns_number_total 10563
_reflns_threshold_expression 'I > 2\s(I)'
_cod_data_source_file c7ce01918a2.cif
_cod_data_source_block TIOPc2MDABCOI
_cod_depositor_comments
;
The following automatic conversions were performed:

'_chemical_melting_point' value 'not measured' was changed to '?' -
the value is undefined or not given.

Automatic conversion script
Id: cif_fix_values 4973 2017-02-22 13:04:09Z antanas 

 Adding full bibliography for 7229722--7229730.cif.
;
_cod_database_code 7229727
_shelx_shelxl_version_number 2016/6
_chemical_oxdiff_formula 'C209 H190 N19 Ti19 O19 I1'
_shelx_space_group_comment
;
The symmetry employed for this shelxl refinement is uniquely defined
by the following loop, which should always be used as a source of
symmetry information in preference to the above space-group names.
They are only intended as comments.
;
_reflns_odcompleteness_completeness 99.59
_reflns_odcompleteness_iscentric 1
_reflns_odcompleteness_theta 26.32
_olex2_refinement_description
;
1. Fixed Uiso
 At 1.2 times of:
  All C(H) groups, All C(H,H) groups
 At 1.5 times of:
  All C(H,H,H) groups
2.a Secondary CH2 refined with riding coordinates:
 C301(H30A,H30B), C302(H30C,H30D), C303(H30E,H30F), C304(H30G,H30H), C305(H30I,
 H30J), C306(H30K,H30L), C201(H20A,H20B), C202(H20C,H20D), C203(H20E,H20F),
 C204(H20G,H20H), C205(H20I,H20J), C206(H20K,H20L)
2.b Aromatic/amide H refined with riding coordinates:
 C117(H117), C118(H118), C119(H119), C120(H120), C121(H121), C122(H122),
 C123(H123), C124(H124), C125(H125), C126(H126), C127(H127), C128(H128),
 C129(H129), C130(H130), C131(H131), C132(H132)
2.c Idealised Me refined as rotating group:
 C307(H30M,H30N,H30O), C207(H20M,H20N,H20O)
;
_olex2_submission_special_instructions 'No special instructions were received'
_oxdiff_exptl_absorpt_empirical_details
;
Empirical correction (ABSPACK) includes:
- Absorption correction using spherical harmonics
- Frame scaling
;
_oxdiff_exptl_absorpt_empirical_full_max 1.136
_oxdiff_exptl_absorpt_empirical_full_min 0.871

loop_
_space_group_symop_operation_xyz
'x, y, z'
'-x, y+1/2, -z+1/2'
'-x, -y, -z'
'x, -y-1/2, z-1/2'

loop_
_atom_site_label
_atom_site_type_symbol
_atom_site_fract_x
_atom_site_fract_y
_atom_site_fract_z
_atom_site_U_iso_or_equiv
_atom_site_adp_type
_atom_site_occupancy
_atom_site_site_symmetry_order
_atom_site_calc_flag
_atom_site_refinement_flags_posn
_atom_site_disorder_assembly
_atom_site_disorder_group
Ti1 Ti 0.53917(4) 0.00054(4) 0.59169(2) 0.01526(10) Uani 1 1 d . . .
O O 0.51835(16) -0.02650(16) 0.65386(8) 0.0234(4) Uani 1 1 d . . .
N101 N 0.68380(17) 0.07338(17) 0.59211(9) 0.0168(5) Uani 1 1 d . . .
N102 N 0.47411(18) 0.14309(17) 0.57685(9) 0.0169(5) Uani 1 1 d . . .
N103 N 0.40947(17) -0.05493(17) 0.54907(9) 0.0170(5) Uani 1 1 d . . .
N104 N 0.62012(17) -0.12405(17) 0.56328(9) 0.0160(5) Uani 1 1 d . . .
N105 N 0.62795(18) 0.25075(17) 0.60199(9) 0.0188(5) Uani 1 1 d . . .
N106 N 0.29064(18) 0.09219(18) 0.55329(9) 0.0180(5) Uani 1 1 d . . .
N107 N 0.46594(18) -0.23254(17) 0.53950(9) 0.0179(5) Uani 1 1 d . . .
N108 N 0.80322(18) -0.07362(17) 0.58726(9) 0.0178(5) Uani 1 1 d . . .
C101 C 0.7819(2) 0.0240(2) 0.59497(11) 0.0174(5) Uani 1 1 d . . .
C102 C 0.8641(2) 0.1005(2) 0.60752(11) 0.0186(6) Uani 1 1 d . . .
C103 C 0.8135(2) 0.1955(2) 0.61135(11) 0.0185(6) Uani 1 1 d . . .
C104 C 0.6994(2) 0.1775(2) 0.60153(10) 0.0173(5) Uani 1 1 d . . .
C105 C 0.5233(2) 0.2348(2) 0.58979(11) 0.0181(6) Uani 1 1 d . . .
C106 C 0.4451(2) 0.3153(2) 0.58820(11) 0.0190(6) Uani 1 1 d . . .
C107 C 0.3470(2) 0.2696(2) 0.57313(11) 0.0181(5) Uani 1 1 d . . .
C108 C 0.3671(2) 0.1617(2) 0.56615(11) 0.0182(6) Uani 1 1 d . . .
C109 C 0.3112(2) -0.0058(2) 0.54533(11) 0.0170(5) Uani 1 1 d . . .
C110 C 0.2293(2) -0.0822(2) 0.53250(10) 0.0176(5) Uani 1 1 d . . .
C111 C 0.2807(2) -0.1771(2) 0.52832(11) 0.0182(6) Uani 1 1 d . . .
C112 C 0.3944(2) -0.1588(2) 0.53863(11) 0.0172(5) Uani 1 1 d . . .
C113 C 0.5709(2) -0.2157(2) 0.55040(11) 0.0175(5) Uani 1 1 d . . .
C114 C 0.6484(2) -0.2963(2) 0.55292(11) 0.0179(5) Uani 1 1 d . . .
C115 C 0.7473(2) -0.2509(2) 0.56661(11) 0.0183(6) Uani 1 1 d . . .
C116 C 0.7276(2) -0.1425(2) 0.57244(10) 0.0170(5) Uani 1 1 d . . .
C117 C 0.9742(2) 0.0921(2) 0.61251(11) 0.0227(6) Uani 1 1 d . . .
H117 H 1.007782 0.028895 0.610502 0.027 Uiso 1 1 calc R . .
C118 C 1.0323(2) 0.1812(2) 0.62059(12) 0.0258(6) Uani 1 1 d . . .
H118 H 1.106083 0.177552 0.623406 0.031 Uiso 1 1 calc R . .
C119 C 0.9825(2) 0.2764(2) 0.62459(12) 0.0248(6) Uani 1 1 d . . .
H119 H 1.023584 0.334808 0.630197 0.030 Uiso 1 1 calc R . .
C120 C 0.8722(2) 0.2849(2) 0.62027(11) 0.0213(6) Uani 1 1 d . . .
H120 H 0.838718 0.347959 0.623238 0.026 Uiso 1 1 calc R . .
C121 C 0.4525(2) 0.4208(2) 0.59824(12) 0.0241(6) Uani 1 1 d . . .
H121 H 0.517084 0.450747 0.608152 0.029 Uiso 1 1 calc R . .
C122 C 0.3605(3) 0.4788(2) 0.59292(12) 0.0287(7) Uani 1 1 d . . .
H122 H 0.363420 0.548780 0.599424 0.034 Uiso 1 1 calc R . .
C123 C 0.2624(2) 0.4334(2) 0.57778(12) 0.0280(7) Uani 1 1 d . . .
H123 H 0.201793 0.473976 0.574731 0.034 Uiso 1 1 calc R . .
C124 C 0.2545(2) 0.3294(2) 0.56737(11) 0.0234(6) Uani 1 1 d . . .
H124 H 0.189887 0.300151 0.556877 0.028 Uiso 1 1 calc R . .
C125 C 0.1189(2) -0.0750(2) 0.52608(11) 0.0211(6) Uani 1 1 d . . .
H125 H 0.084634 -0.012139 0.527976 0.025 Uiso 1 1 calc R . .
C126 C 0.0618(2) -0.1645(2) 0.51677(11) 0.0245(6) Uani 1 1 d . . .
H126 H -0.011913 -0.161647 0.513168 0.029 Uiso 1 1 calc R . .
C127 C 0.1137(2) -0.2595(2) 0.51270(12) 0.0247(6) Uani 1 1 d . . .
H127 H 0.073658 -0.318244 0.506397 0.030 Uiso 1 1 calc R . .
C128 C 0.2239(2) -0.2668(2) 0.51796(11) 0.0215(6) Uani 1 1 d . . .
H128 H 0.258399 -0.329290 0.514683 0.026 Uiso 1 1 calc R . .
C129 C 0.6392(2) -0.4029(2) 0.54686(11) 0.0217(6) Uani 1 1 d . . .
H129 H 0.574616 -0.432840 0.536916 0.026 Uiso 1 1 calc R . .
C130 C 0.7292(2) -0.4618(2) 0.55615(12) 0.0253(6) Uani 1 1 d . . .
H130 H 0.724448 -0.532633 0.553363 0.030 Uiso 1 1 calc R . .
C131 C 0.8279(2) -0.4166(2) 0.56974(12) 0.0263(7) Uani 1 1 d . . .
H131 H 0.887154 -0.458066 0.575498 0.032 Uiso 1 1 calc R . .
C132 C 0.8384(2) -0.3116(2) 0.57470(12) 0.0223(6) Uani 1 1 d . . .
H132 H 0.903933 -0.282130 0.583160 0.027 Uiso 1 1 calc R . .
N301 N 0.6686(2) 0.2032(2) 0.28081(12) 0.0320(6) Uani 1 1 d . . .
N302 N 0.8645(2) 0.18434(19) 0.30945(10) 0.0240(5) Uani 1 1 d . . .
C301 C 0.6949(3) 0.0954(3) 0.28967(18) 0.0452(10) Uani 1 1 d . . .
H30A H 0.688966 0.058728 0.256568 0.054 Uiso 1 1 calc R . .
H30B H 0.644461 0.065764 0.313406 0.054 Uiso 1 1 calc R . .
C302 C 0.8087(3) 0.0827(2) 0.31328(14) 0.0314(7) Uani 1 1 d . . .
H30C H 0.805989 0.061465 0.349742 0.038 Uiso 1 1 calc R . .
H30D H 0.846750 0.030975 0.294007 0.038 Uiso 1 1 calc R . .
C303 C 0.6912(3) 0.2610(3) 0.32870(14) 0.0400(9) Uani 1 1 d . . .
H30E H 0.650868 0.232269 0.357040 0.048 Uiso 1 1 calc R . .
H30F H 0.668324 0.331227 0.323549 0.048 Uiso 1 1 calc R . .
C304 C 0.8099(3) 0.2597(3) 0.34448(13) 0.0341(8) Uani 1 1 d . . .
H30G H 0.840218 0.327372 0.340304 0.041 Uiso 1 1 calc R . .
H30H H 0.819378 0.239526 0.381008 0.041 Uiso 1 1 calc R . .
C305 C 0.7367(3) 0.2424(3) 0.23960(13) 0.0332(7) Uani 1 1 d . . .
H30I H 0.725924 0.315533 0.235791 0.040 Uiso 1 1 calc R . .
H30J H 0.717036 0.210199 0.206370 0.040 Uiso 1 1 calc R . .
C306 C 0.8545(2) 0.2210(2) 0.25293(11) 0.0227(6) Uani 1 1 d . . .
H30K H 0.881298 0.169167 0.229487 0.027 Uiso 1 1 calc R . .
H30L H 0.896003 0.282857 0.248607 0.027 Uiso 1 1 calc R . .
C307 C 0.9789(3) 0.1742(3) 0.32559(14) 0.0345(8) Uani 1 1 d . . .
H30M H 0.984627 0.152029 0.361526 0.052 Uiso 1 1 calc GR . .
H30N H 1.013538 0.239196 0.322133 0.052 Uiso 1 1 calc GR . .
H30O H 1.012218 0.124893 0.303496 0.052 Uiso 1 1 calc GR . .
N201 N 0.6665(3) 0.8560(2) 0.24775(11) 0.0362(7) Uani 1 1 d . . .
N202 N 0.6827(2) 0.66104(19) 0.25062(10) 0.0250(5) Uani 1 1 d . . .
C201 C 0.5650(3) 0.8101(3) 0.26118(18) 0.0456(10) Uani 1 1 d . . .
H20A H 0.510972 0.830019 0.235184 0.055 Uiso 1 1 calc R . .
H20B H 0.543968 0.835839 0.295058 0.055 Uiso 1 1 calc R . .
C202 C 0.5717(3) 0.6923(3) 0.26343(15) 0.0340(8) Uani 1 1 d . . .
H20C H 0.554660 0.668357 0.298262 0.041 Uiso 1 1 calc R . .
H20D H 0.521142 0.662502 0.238260 0.041 Uiso 1 1 calc R . .
C203 C 0.7465(3) 0.8256(3) 0.28732(14) 0.0382(8) Uani 1 1 d . . .
H20E H 0.726043 0.850784 0.321422 0.046 Uiso 1 1 calc R . .
H20F H 0.814066 0.856533 0.279146 0.046 Uiso 1 1 calc R . .
C204 C 0.7597(3) 0.7086(3) 0.28998(14) 0.0365(8) Uani 1 1 d . . .
H20G H 0.832006 0.689876 0.281889 0.044 Uiso 1 1 calc R . .
H20H H 0.745268 0.684332 0.325069 0.044 Uiso 1 1 calc R . .
C205 C 0.6978(4) 0.8174(3) 0.19657(14) 0.0456(10) Uani 1 1 d . . .
H20I H 0.766020 0.846372 0.187893 0.055 Uiso 1 1 calc R . .
H20J H 0.645869 0.838727 0.169818 0.055 Uiso 1 1 calc R . .
C206 C 0.7058(3) 0.6998(3) 0.19674(13) 0.0329(7) Uani 1 1 d . . .
H20K H 0.655183 0.671233 0.171256 0.039 Uiso 1 1 calc R . .
H20L H 0.776690 0.678961 0.187164 0.039 Uiso 1 1 calc R . .
C207 C 0.6916(3) 0.5472(2) 0.25235(16) 0.0391(9) Uani 1 1 d . . .
H20M H 0.674527 0.523251 0.286748 0.059 Uiso 1 1 calc GR . .
H20N H 0.762942 0.527304 0.244678 0.059 Uiso 1 1 calc GR . .
H20O H 0.643022 0.517821 0.226732 0.059 Uiso 1 1 calc GR . .
I3A I 0.99687(2) 0.47326(2) 0.29271(2) 0.03335(7) Uani 1 1 d . A 1

loop_
_atom_site_aniso_label
_atom_site_aniso_U_11
_atom_site_aniso_U_22
_atom_site_aniso_U_33
_atom_site_aniso_U_23
_atom_site_aniso_U_13
_atom_site_aniso_U_12
Ti1 0.0132(2) 0.0153(2) 0.0173(2) 0.00072(18) 0.00092(18) -0.00042(18)
O 0.0215(10) 0.0280(11) 0.0208(10) 0.0022(9) 0.0032(8) 0.0006(9)
N101 0.0138(11) 0.0179(11) 0.0187(12) 0.0000(9) 0.0016(9) -0.0023(9)
N102 0.0150(11) 0.0187(11) 0.0169(12) 0.0007(9) 0.0006(9) 0.0002(9)
N103 0.0137(11) 0.0177(11) 0.0195(12) 0.0006(9) -0.0003(9) -0.0002(9)
N104 0.0144(11) 0.0169(11) 0.0169(11) 0.0003(9) 0.0015(9) -0.0011(9)
N105 0.0192(12) 0.0186(11) 0.0187(12) -0.0011(9) -0.0005(9) -0.0017(9)
N106 0.0157(11) 0.0212(11) 0.0172(12) 0.0024(9) 0.0014(9) 0.0003(9)
N107 0.0160(11) 0.0182(11) 0.0194(12) -0.0004(9) 0.0011(9) -0.0032(9)
N108 0.0167(11) 0.0180(11) 0.0188(12) -0.0003(9) 0.0005(9) -0.0012(9)
C101 0.0150(12) 0.0218(13) 0.0152(13) -0.0001(11) 0.0004(10) -0.0009(11)
C102 0.0189(14) 0.0213(13) 0.0157(14) 0.0012(11) -0.0001(10) -0.0033(11)
C103 0.0169(13) 0.0231(14) 0.0155(14) 0.0001(11) 0.0008(10) -0.0019(11)
C104 0.0178(13) 0.0191(13) 0.0149(13) 0.0000(10) 0.0000(10) -0.0031(11)
C105 0.0198(14) 0.0180(13) 0.0166(14) 0.0003(10) 0.0014(11) 0.0006(11)
C106 0.0211(14) 0.0184(13) 0.0176(14) 0.0007(11) 0.0020(11) 0.0007(11)
C107 0.0205(14) 0.0192(13) 0.0148(13) 0.0010(10) 0.0020(10) 0.0014(11)
C108 0.0177(13) 0.0207(13) 0.0165(14) 0.0015(11) 0.0026(10) 0.0008(11)
C109 0.0140(12) 0.0211(13) 0.0160(13) 0.0019(10) 0.0004(10) -0.0006(10)
C110 0.0161(13) 0.0231(14) 0.0136(13) 0.0011(10) 0.0005(10) -0.0019(11)
C111 0.0175(13) 0.0218(13) 0.0151(14) 0.0011(11) 0.0015(10) -0.0043(11)
C112 0.0167(13) 0.0196(13) 0.0153(13) 0.0001(10) 0.0015(10) -0.0036(11)
C113 0.0186(13) 0.0173(13) 0.0165(14) -0.0001(10) 0.0018(10) -0.0023(11)
C114 0.0185(13) 0.0181(13) 0.0171(14) 0.0007(10) 0.0016(10) -0.0001(11)
C115 0.0197(14) 0.0179(13) 0.0173(14) -0.0005(10) 0.0015(11) 0.0005(11)
C116 0.0168(13) 0.0200(13) 0.0144(13) 0.0012(10) 0.0014(10) 0.0023(11)
C117 0.0193(14) 0.0264(15) 0.0224(15) -0.0014(12) 0.0004(11) 0.0013(12)
C118 0.0180(14) 0.0334(16) 0.0259(16) -0.0022(13) -0.0024(12) -0.0046(12)
C119 0.0233(15) 0.0290(15) 0.0221(15) -0.0035(12) -0.0018(12) -0.0107(13)
C120 0.0214(14) 0.0222(14) 0.0202(15) -0.0032(11) -0.0002(11) -0.0040(12)
C121 0.0285(16) 0.0201(14) 0.0240(16) 0.0007(12) 0.0030(12) -0.0012(12)
C122 0.0394(18) 0.0194(14) 0.0274(17) -0.0002(12) 0.0047(13) 0.0014(14)
C123 0.0258(16) 0.0285(15) 0.0298(17) 0.0048(13) 0.0058(13) 0.0116(13)
C124 0.0212(15) 0.0269(15) 0.0221(15) 0.0035(12) 0.0035(12) 0.0034(12)
C125 0.0167(13) 0.0267(15) 0.0198(15) 0.0024(12) -0.0002(11) -0.0016(12)
C126 0.0152(14) 0.0379(17) 0.0205(15) 0.0015(13) -0.0009(11) -0.0076(13)
C127 0.0228(15) 0.0291(15) 0.0220(15) -0.0008(12) -0.0013(12) -0.0102(13)
C128 0.0238(15) 0.0240(14) 0.0167(14) -0.0007(11) 0.0010(11) -0.0032(12)
C129 0.0241(15) 0.0198(13) 0.0211(15) 0.0004(11) 0.0008(11) -0.0031(12)
C130 0.0315(16) 0.0180(14) 0.0264(16) -0.0008(12) 0.0008(13) 0.0042(12)
C131 0.0270(16) 0.0255(15) 0.0262(16) 0.0003(12) -0.0017(12) 0.0080(13)
C132 0.0198(14) 0.0222(14) 0.0247(16) -0.0013(12) -0.0013(11) 0.0036(11)
N301 0.0257(14) 0.0286(14) 0.0422(17) -0.0035(12) 0.0099(12) -0.0003(11)
N302 0.0272(14) 0.0228(12) 0.0220(13) 0.0007(10) 0.0033(10) -0.0046(10)
C301 0.0241(17) 0.0262(17) 0.086(3) 0.0023(18) 0.0115(18) -0.0041(14)
C302 0.0337(18) 0.0229(15) 0.0381(19) 0.0061(13) 0.0091(14) -0.0049(13)
C303 0.044(2) 0.041(2) 0.036(2) -0.0034(16) 0.0148(16) 0.0096(17)
C304 0.049(2) 0.0298(17) 0.0246(17) -0.0048(13) 0.0120(15) -0.0073(15)
C305 0.0278(17) 0.0422(19) 0.0298(18) -0.0011(15) 0.0024(14) 0.0037(15)
C306 0.0246(15) 0.0229(14) 0.0209(15) -0.0006(11) 0.0031(12) -0.0039(12)
C307 0.0299(18) 0.0390(19) 0.0341(19) 0.0043(15) -0.0090(14) -0.0048(15)
N201 0.0519(19) 0.0252(14) 0.0315(16) -0.0027(12) 0.0008(13) -0.0051(13)
N202 0.0250(13) 0.0248(13) 0.0250(14) -0.0017(10) -0.0033(10) -0.0005(11)
C201 0.039(2) 0.0345(19) 0.064(3) -0.0093(18) 0.0049(19) 0.0069(16)
C202 0.0261(17) 0.0364(18) 0.040(2) 0.0036(15) 0.0087(14) 0.0002(14)
C203 0.045(2) 0.0342(18) 0.035(2) -0.0085(15) -0.0022(16) -0.0107(16)
C204 0.040(2) 0.0371(19) 0.0315(19) -0.0052(15) -0.0133(15) -0.0042(16)
C205 0.073(3) 0.037(2) 0.0268(19) 0.0025(15) 0.0014(18) -0.0136(19)
C206 0.0349(18) 0.0387(18) 0.0252(17) -0.0063(14) 0.0037(14) -0.0062(15)
C207 0.044(2) 0.0238(16) 0.048(2) -0.0016(15) -0.0154(17) 0.0026(15)
I3A 0.03181(12) 0.02091(10) 0.04726(15) 0.00034(9) -0.00011(9) -0.00469(9)

loop_
_atom_type_symbol
_atom_type_description
_atom_type_scat_dispersion_real
_atom_type_scat_dispersion_imag
_atom_type_scat_source
C C 0.0033 0.0016 'International Tables Vol C Tables 4.2.6.8 and 6.1.1.4'
H H 0.0000 0.0000 'International Tables Vol C Tables 4.2.6.8 and 6.1.1.4'
I I -0.4742 1.8119 'International Tables Vol C Tables 4.2.6.8 and 6.1.1.4'
N N 0.0061 0.0033 'International Tables Vol C Tables 4.2.6.8 and 6.1.1.4'
O O 0.0106 0.0060 'International Tables Vol C Tables 4.2.6.8 and 6.1.1.4'
Ti Ti 0.2776 0.4457 'International Tables Vol C Tables 4.2.6.8 and 6.1.1.4'

loop_
_exptl_crystal_face_index_h
_exptl_crystal_face_index_k
_exptl_crystal_face_index_l
_exptl_crystal_face_perp_dist
0 0 1 0.0493
0 0 -1 0.0362
0 -1 0 0.1209
0 1 0 0.0833
-1 0 0 0.1022
1 0 0 0.1022

loop_
_geom_angle_atom_site_label_1
_geom_angle_atom_site_label_2
_geom_angle_atom_site_label_3
_geom_angle
O Ti1 N101 105.12(10)
O Ti1 N102 107.17(10)
O Ti1 N103 106.43(10)
O Ti1 N104 105.14(10)
N101 Ti1 N102 85.91(9)
N101 Ti1 N103 148.45(9)
N101 Ti1 N104 85.48(9)
N103 Ti1 N102 85.32(9)
N103 Ti1 N104 85.93(9)
N104 Ti1 N102 147.69(9)
C101 N101 Ti1 124.67(18)
C101 N101 C104 108.9(2)
C104 N101 Ti1 124.99(18)
C105 N102 Ti1 124.48(18)
C105 N102 C108 108.6(2)
C108 N102 Ti1 124.84(18)
C109 N103 Ti1 124.01(18)
C109 N103 C112 108.7(2)
C112 N103 Ti1 122.89(18)
C113 N104 Ti1 122.97(18)
C113 N104 C116 108.5(2)
C116 N104 Ti1 124.58(18)
C104 N105 C105 123.0(2)
C109 N106 C108 123.0(2)
C112 N107 C113 122.9(2)
C101 N108 C116 122.6(2)
N101 C101 C102 108.3(2)
N108 C101 N101 128.6(2)
N108 C101 C102 123.1(2)
C103 C102 C101 107.5(2)
C117 C102 C101 131.3(3)
C117 C102 C103 121.1(3)
C102 C103 C104 106.8(2)
C120 C103 C102 120.9(3)
C120 C103 C104 132.2(3)
N101 C104 C103 108.5(2)
N105 C104 N101 128.3(2)
N105 C104 C103 123.2(2)
N102 C105 C106 109.0(2)
N105 C105 N102 127.6(2)
N105 C105 C106 123.4(2)
C107 C106 C105 106.8(2)
C121 C106 C105 132.0(3)
C121 C106 C107 121.1(3)
C106 C107 C108 106.9(2)
C124 C107 C106 120.4(3)
C124 C107 C108 132.7(3)
N102 C108 C107 108.6(2)
N106 C108 N102 127.3(2)
N106 C108 C107 124.0(2)
N103 C109 C110 108.5(2)
N106 C109 N103 127.8(2)
N106 C109 C110 123.7(2)
C111 C110 C109 107.3(2)
C125 C110 C109 132.1(3)
C125 C110 C111 120.6(3)
C110 C111 C112 106.9(2)
C128 C111 C110 121.5(3)
C128 C111 C112 131.5(3)
N103 C112 C111 108.6(2)
N107 C112 N103 128.3(2)
N107 C112 C111 123.0(2)
N104 C113 C114 109.0(2)
N107 C113 N104 127.9(2)
N107 C113 C114 123.0(2)
C115 C114 C113 107.2(2)
C129 C114 C113 132.0(3)
C129 C114 C115 120.8(3)
C114 C115 C116 106.5(2)
C132 C115 C114 120.5(3)
C132 C115 C116 132.9(3)
N104 C116 C115 108.8(2)
N108 C116 N104 127.2(2)
N108 C116 C115 123.9(2)
C102 C117 H117 121.1
C118 C117 C102 117.8(3)
C118 C117 H117 121.1
C117 C118 H118 119.2
C117 C118 C119 121.6(3)
C119 C118 H118 119.2
C118 C119 H119 119.6
C120 C119 C118 120.8(3)
C120 C119 H119 119.6
C103 C120 H120 121.1
C119 C120 C103 117.8(3)
C119 C120 H120 121.1
C106 C121 H121 121.0
C122 C121 C106 117.9(3)
C122 C121 H121 121.0
C121 C122 H122 119.5
C121 C122 C123 121.1(3)
C123 C122 H122 119.5
C122 C123 H123 119.3
C124 C123 C122 121.4(3)
C124 C123 H123 119.3
C107 C124 H124 121.0
C123 C124 C107 118.1(3)
C123 C124 H124 121.0
C110 C125 H125 121.0
C126 C125 C110 118.0(3)
C126 C125 H125 121.0
C125 C126 H126 119.4
C125 C126 C127 121.1(3)
C127 C126 H126 119.4
C126 C127 H127 119.5
C128 C127 C126 121.1(3)
C128 C127 H127 119.5
C111 C128 H128 121.2
C127 C128 C111 117.6(3)
C127 C128 H128 121.2
C114 C129 H129 121.0
C130 C129 C114 118.0(3)
C130 C129 H129 121.0
C129 C130 H130 119.4
C129 C130 C131 121.2(3)
C131 C130 H130 119.4
C130 C131 H131 119.3
C132 C131 C130 121.3(3)
C132 C131 H131 119.3
C115 C132 H132 120.9
C131 C132 C115 118.2(3)
C131 C132 H132 120.9
C301 N301 C305 108.2(3)
C303 N301 C301 109.5(3)
C303 N301 C305 108.3(3)
C302 N302 C304 108.5(2)
C302 N302 C306 108.4(2)
C304 N302 C306 109.1(2)
C307 N302 C302 110.6(2)
C307 N302 C304 110.4(3)
C307 N302 C306 109.9(2)
N301 C301 H30A 109.3
N301 C301 H30B 109.3
N301 C301 C302 111.5(3)
H30A C301 H30B 108.0
C302 C301 H30A 109.3
C302 C301 H30B 109.3
N302 C302 C301 107.9(3)
N302 C302 H30C 110.1
N302 C302 H30D 110.1
C301 C302 H30C 110.1
C301 C302 H30D 110.1
H30C C302 H30D 108.4
N301 C303 H30E 109.2
N301 C303 H30F 109.2
N301 C303 C304 112.2(3)
H30E C303 H30F 107.9
C304 C303 H30E 109.2
C304 C303 H30F 109.2
N302 C304 C303 108.0(3)
N302 C304 H30G 110.1
N302 C304 H30H 110.1
C303 C304 H30G 110.1
C303 C304 H30H 110.1
H30G C304 H30H 108.4
N301 C305 H30I 109.4
N301 C305 H30J 109.4
N301 C305 C306 111.1(3)
H30I C305 H30J 108.0
C306 C305 H30I 109.4
C306 C305 H30J 109.4
N302 C306 C305 108.5(2)
N302 C306 H30K 110.0
N302 C306 H30L 110.0
C305 C306 H30K 110.0
C305 C306 H30L 110.0
H30K C306 H30L 108.4
N302 C307 H30M 109.5
N302 C307 H30N 109.5
N302 C307 H30O 109.5
H30M C307 H30N 109.5
H30M C307 H30O 109.5
H30N C307 H30O 109.5
C201 N201 C205 109.1(3)
C203 N201 C201 108.4(3)
C203 N201 C205 108.8(3)
C202 N202 C204 109.1(3)
C206 N202 C202 108.3(3)
C206 N202 C204 109.3(3)
C207 N202 C202 109.5(3)
C207 N202 C204 110.3(3)
C207 N202 C206 110.3(3)
N201 C201 H20A 109.2
N201 C201 H20B 109.2
N201 C201 C202 111.9(3)
H20A C201 H20B 107.9
C202 C201 H20A 109.2
C202 C201 H20B 109.2
N202 C202 C201 108.2(3)
N202 C202 H20C 110.0
N202 C202 H20D 110.0
C201 C202 H20C 110.0
C201 C202 H20D 110.0
H20C C202 H20D 108.4
N201 C203 H20E 109.2
N201 C203 H20F 109.2
N201 C203 C204 111.9(3)
H20E C203 H20F 107.9
C204 C203 H20E 109.2
C204 C203 H20F 109.2
N202 C204 C203 108.3(3)
N202 C204 H20G 110.0
N202 C204 H20H 110.0
C203 C204 H20G 110.0
C203 C204 H20H 110.0
H20G C204 H20H 108.4
N201 C205 H20I 109.4
N201 C205 H20J 109.4
N201 C205 C206 111.2(3)
H20I C205 H20J 108.0
C206 C205 H20I 109.4
C206 C205 H20J 109.4
N202 C206 C205 109.0(3)
N202 C206 H20K 109.9
N202 C206 H20L 109.9
C205 C206 H20K 109.9
C205 C206 H20L 109.9
H20K C206 H20L 108.3
N202 C207 H20M 109.5
N202 C207 H20N 109.5
N202 C207 H20O 109.5
H20M C207 H20N 109.5
H20M C207 H20O 109.5
H20N C207 H20O 109.5

loop_
_geom_bond_atom_site_label_1
_geom_bond_atom_site_label_2
_geom_bond_distance
Ti1 O 1.650(2)
Ti1 N101 2.053(2)
Ti1 N102 2.065(2)
Ti1 N103 2.063(2)
Ti1 N104 2.063(2)
N101 C101 1.392(3)
N101 C104 1.395(3)
N102 C105 1.385(4)
N102 C108 1.387(4)
N103 C109 1.394(3)
N103 C112 1.395(3)
N104 C113 1.384(3)
N104 C116 1.386(3)
N105 C104 1.314(4)
N105 C105 1.359(4)
N106 C108 1.356(4)
N106 C109 1.323(4)
N107 C112 1.319(4)
N107 C113 1.358(4)
N108 C101 1.320(3)
N108 C116 1.355(4)
C101 C102 1.467(4)
C102 C103 1.401(4)
C102 C117 1.392(4)
C103 C104 1.468(4)
C103 C120 1.397(4)
C105 C106 1.440(4)
C106 C107 1.413(4)
C106 C121 1.405(4)
C107 C108 1.444(4)
C107 C124 1.406(4)
C109 C110 1.466(4)
C110 C111 1.404(4)
C110 C125 1.396(4)
C111 C112 1.466(4)
C111 C128 1.394(4)
C113 C114 1.436(4)
C114 C115 1.412(4)
C114 C129 1.406(4)
C115 C116 1.447(4)
C115 C132 1.404(4)
C117 H117 0.9300
C117 C118 1.387(4)
C118 H118 0.9300
C118 C119 1.398(4)
C119 H119 0.9300
C119 C120 1.394(4)
C120 H120 0.9300
C121 H121 0.9300
C121 C122 1.387(4)
C122 H122 0.9300
C122 C123 1.413(5)
C123 H123 0.9300
C123 C124 1.388(4)
C124 H124 0.9300
C125 H125 0.9300
C125 C126 1.390(4)
C126 H126 0.9300
C126 C127 1.407(4)
C127 H127 0.9300
C127 C128 1.392(4)
C128 H128 0.9300
C129 H129 0.9300
C129 C130 1.384(4)
C130 H130 0.9300
C130 C131 1.409(4)
C131 H131 0.9300
C131 C132 1.384(4)
C132 H132 0.9300
N301 C301 1.464(4)
N301 C303 1.454(5)
N301 C305 1.467(4)
N302 C302 1.507(4)
N302 C304 1.508(4)
N302 C306 1.517(4)
N302 C307 1.491(4)
C301 H30A 0.9700
C301 H30B 0.9700
C301 C302 1.544(5)
C302 H30C 0.9700
C302 H30D 0.9700
C303 H30E 0.9700
C303 H30F 0.9700
C303 C304 1.535(5)
C304 H30G 0.9700
C304 H30H 0.9700
C305 H30I 0.9700
C305 H30J 0.9700
C305 C306 1.536(4)
C306 H30K 0.9700
C306 H30L 0.9700
C307 H30M 0.9600
C307 H30N 0.9600
C307 H30O 0.9600
N201 C201 1.460(5)
N201 C203 1.457(5)
N201 C205 1.462(5)
N202 C202 1.501(4)
N202 C204 1.506(4)
N202 C206 1.498(4)
N202 C207 1.493(4)
C201 H20A 0.9700
C201 H20B 0.9700
C201 C202 1.543(5)
C202 H20C 0.9700
C202 H20D 0.9700
C203 H20E 0.9700
C203 H20F 0.9700
C203 C204 1.539(5)
C204 H20G 0.9700
C204 H20H 0.9700
C205 H20I 0.9700
C205 H20J 0.9700
C205 C206 1.541(5)
C206 H20K 0.9700
C206 H20L 0.9700
C207 H20M 0.9600
C207 H20N 0.9600
C207 H20O 0.9600

loop_
_exptl_oxdiff_crystal_face_indexfrac_h
_exptl_oxdiff_crystal_face_indexfrac_k
_exptl_oxdiff_crystal_face_indexfrac_l
_exptl_oxdiff_crystal_face_x
_exptl_oxdiff_crystal_face_y
_exptl_oxdiff_crystal_face_z
0.0005 -0.0002 0.9967 -0.0242 -0.0134 0.0020
-0.0005 0.0002 -0.9967 0.0242 0.0134 -0.0020
-0.0005 -0.9985 -0.0006 -0.0024 0.0121 0.0528
0.0005 0.9985 0.0006 0.0024 -0.0121 -0.0528
-0.9979 -0.0003 0.0001 0.0290 -0.0467 0.0121
0.9979 0.0003 -0.0001 -0.0290 0.0467 -0.0121
